data_7131977
loop_
_publ_author_name
'BARRIOS MORENO, LEONI ALEJANDRA ALEJANDRA'
'Teat, Simon'
'Roubeau, Olivier'
'Aromi, Guillem'

_publ_section_title
;
 A Supramolecular Helicate with Two Independent Fe(II) Switchable Centres
 and a [Fe(anilate)3]3&#x2212; Guest
;
_journal_name_full 'Chemical Communications'
_journal_paper_doi 10.1039/D3CC02278A
_journal_year 2023
_chemical_formula_moiety 'C84 H60 Fe2 N18, C18 H6 Fe O12, B F4'
_chemical_formula_sum 'C102 H66 B F4 Fe3 N18 O12'
_chemical_formula_weight 1990.08
_space_group_crystal_system cubic
_space_group_IT_number 198
_space_group_name_Hall 'P 2ac 2ab 3'
_space_group_name_H-M_alt 'P 21 3'
_atom_sites_solution_hydrogens mixed
_audit_creation_method SHELXL-2017/1
_audit_update_record
;
2023-07-19 deposited with the CCDC.	2023-08-04 downloaded from the CCDC.
;
_cell_angle_alpha 90
_cell_angle_beta 90
_cell_angle_gamma 90
_cell_formula_units_Z 4
_cell_length_a 21.7604(5)
_cell_length_b 21.7604(5)
_cell_length_c 21.7604(5)
_cell_measurement_reflns_used 9934
_cell_measurement_temperature 370(2)
_cell_measurement_theta_max 24.79
_cell_measurement_theta_min 2.35
_cell_volume 10303.9(4)
_computing_cell_refinement 'Bruker SAINT v8.40'
_computing_data_collection 'Bruker APEX 3'
_computing_data_reduction 'Bruker SAINT v8.40'
_computing_structure_refinement 'SHELXL-2017/1 (Sheldrick, 2017)'
_computing_structure_solution 'SHELXT 2014/5 (Sheldrick, 2014)'
_diffrn_ambient_temperature 370(2)
_diffrn_measured_fraction_theta_full 0.999
_diffrn_measured_fraction_theta_max 0.999
_diffrn_measurement_device_type 'Bruker D8 with PHOTON II detector'
_diffrn_measurement_method 'shutterless /f and /w scans'
_diffrn_radiation_monochromator 'silicon 111'
_diffrn_radiation_source 'Advanced Light Source station 12.2.1'
_diffrn_radiation_type synchrotron
_diffrn_radiation_wavelength 0.7288
_diffrn_reflns_av_R_equivalents 0.0442
_diffrn_reflns_av_unetI/netI 0.0188
_diffrn_reflns_Laue_measured_fraction_full 0.999
_diffrn_reflns_Laue_measured_fraction_max 0.999
_diffrn_reflns_limit_h_max 25
_diffrn_reflns_limit_h_min -25
_diffrn_reflns_limit_k_max 25
_diffrn_reflns_limit_k_min -25
_diffrn_reflns_limit_l_max 25
_diffrn_reflns_limit_l_min -25
_diffrn_reflns_number 129519
_diffrn_reflns_point_group_measured_fraction_full 0.998
_diffrn_reflns_point_group_measured_fraction_max 0.998
_diffrn_reflns_theta_full 24.760
_diffrn_reflns_theta_max 24.792
_diffrn_reflns_theta_min 2.146
_exptl_absorpt_coefficient_mu 0.521
_exptl_absorpt_correction_T_max 0.745
_exptl_absorpt_correction_T_min 0.666
_exptl_absorpt_correction_type multi-scan
_exptl_absorpt_process_details 'SADABS-2016/2 - Bruker AXS'
_exptl_crystal_colour 'dark red'
_exptl_crystal_density_diffrn 1.283
_exptl_crystal_description block
_exptl_crystal_F_000 4076
_exptl_crystal_size_max 0.120
_exptl_crystal_size_mid 0.100
_exptl_crystal_size_min 0.100
_refine_diff_density_max 0.206
_refine_diff_density_min -0.295
_refine_diff_density_rms 0.046
_refine_ls_abs_structure_details
;
 Flack x determined using 2290 quotients [(I+)-(I-)]/[(I+)+(I-)]
 (Parsons, Flack and Wagner, Acta Cryst. B69 (2013) 249-259).
;
_refine_ls_abs_structure_Flack 0.015(3)
_refine_ls_extinction_method none
_refine_ls_goodness_of_fit_ref 1.057
_refine_ls_hydrogen_treatment mixed
_refine_ls_matrix_type full
_refine_ls_number_parameters 457
_refine_ls_number_reflns 5490
_refine_ls_number_restraints 60
_refine_ls_restrained_S_all 1.067
_refine_ls_R_factor_all 0.0309
_refine_ls_R_factor_gt 0.0290
_refine_ls_shift/su_max 0.001
_refine_ls_shift/su_mean 0.000
_refine_ls_structure_factor_coef Fsqd
_refine_ls_weighting_details 'w=1/[\s^2^(Fo^2^)+(0.0581P)^2^+0.5992P] where P=(Fo^2^+2Fc^2^)/3'
_refine_ls_weighting_scheme calc
_refine_ls_wR_factor_gt 0.0839
_refine_ls_wR_factor_ref 0.0856
_reflns_Friedel_coverage 0.838
_reflns_Friedel_fraction_full 0.997
_reflns_Friedel_fraction_max 0.997
_reflns_number_gt 5179
_reflns_number_total 5490
_reflns_threshold_expression 'I > 2\s(I)'
_cod_data_source_file d3cc02278a4.cif
_cod_data_source_block lb2205-370K
_cod_original_cell_volume 10303.9(7)
_cod_database_code 7131977
_shelx_shelxl_version_number 2017/1
_shelx_space_group_comment
;
The symmetry employed for this shelxl refinement is uniquely defined
by the following loop, which should always be used as a source of
symmetry information in preference to the above space-group names.
They are only intended as comments.
;
_shelx_estimated_absorpt_t_min 0.940
_shelx_estimated_absorpt_t_max 0.950

loop_
_space_group_symop_operation_xyz
'x, y, z'
'-x+1/2, -y, z+1/2'
'-x, y+1/2, -z+1/2'
'x+1/2, -y+1/2, -z'
'z, x, y'
'z+1/2, -x+1/2, -y'
'-z+1/2, -x, y+1/2'
'-z, x+1/2, -y+1/2'
'y, z, x'
'-y, z+1/2, -x+1/2'
'y+1/2, -z+1/2, -x'
'-y+1/2, -z, x+1/2'

loop_
_atom_site_label
_atom_site_type_symbol
_atom_site_fract_x
_atom_site_fract_y
_atom_site_fract_z
_atom_site_U_iso_or_equiv
_atom_site_adp_type
_atom_site_occupancy
_atom_site_site_symmetry_order
_atom_site_calc_flag
_atom_site_refinement_flags_posn
_atom_site_refinement_flags_adp
_atom_site_refinement_flags_occupancy
_atom_site_disorder_assembly
_atom_site_disorder_group
Fe1 Fe 0.54865(2) 0.45135(2) 0.95135(2) 0.0635(2) Uani 1 3 d S T P . .
Fe2 Fe 0.82916(2) 0.17084(2) 0.67084(2) 0.0655(2) Uani 1 3 d S T P . .
N1 N 0.58327(13) 0.51859(14) 1.00747(12) 0.0767(7) Uani 1 1 d . . . . .
N2 N 0.61176(12) 0.48912(12) 0.89642(12) 0.0692(6) Uani 1 1 d . . . . .
N3 N 0.62749(13) 0.48468(12) 0.83644(13) 0.0719(6) Uani 1 1 d . . . . .
H3 H 0.615(2) 0.449(2) 0.814(2) 0.108 Uiso 1 1 d . U . . .
N4 N 0.74016(15) 0.27922(12) 0.63292(12) 0.0740(7) Uani 1 1 d D . . . .
H4 H 0.748(2) 0.3009(19) 0.6661(15) 0.111 Uiso 1 1 d D U . . .
N5 N 0.75833(13) 0.22012(12) 0.63154(12) 0.0721(6) Uani 1 1 d . . . . .
N6 N 0.79377(15) 0.10950(14) 0.60462(15) 0.0860(8) Uani 1 1 d . . . . .
C1 C 0.56718(19) 0.5305(2) 1.06521(17) 0.0930(11) Uani 1 1 d . . . . .
H1A H 0.538330 0.505102 1.083949 0.112 Uiso 1 1 calc R U . . .
C2 C 0.5911(2) 0.5784(3) 1.0984(2) 0.1196(17) Uani 1 1 d . . . . .
H2A H 0.578084 0.585731 1.138411 0.144 Uiso 1 1 calc R U . . .
C3 C 0.6341(3) 0.6147(3) 1.0720(2) 0.1270(18) Uani 1 1 d . . . . .
H3A H 0.650882 0.647347 1.093830 0.152 Uiso 1 1 calc R U . . .
C4 C 0.6529(2) 0.6031(2) 1.0125(2) 0.1069(13) Uani 1 1 d . . . . .
H4A H 0.683106 0.626945 0.993996 0.128 Uiso 1 1 calc R U . . .
C5 C 0.62550(16) 0.55506(18) 0.98115(17) 0.0796(9) Uani 1 1 d . . . . .
C6 C 0.63904(15) 0.53958(15) 0.91713(16) 0.0753(8) Uani 1 1 d . . . . .
C7 C 0.67274(18) 0.56734(16) 0.87158(18) 0.0835(9) Uani 1 1 d . . . . .
H7A H 0.695888 0.603115 0.874826 0.100 Uiso 1 1 calc R U . . .
C8 C 0.66522(17) 0.53126(14) 0.82001(16) 0.0774(8) Uani 1 1 d . . . . .
C9 C 0.69013(18) 0.53844(15) 0.75774(17) 0.0835(9) Uani 1 1 d . . . . .
C10 C 0.7321(3) 0.5850(2) 0.7467(2) 0.1239(18) Uani 1 1 d . . . . .
H10A H 0.745329 0.610259 0.778518 0.149 Uiso 1 1 calc R U . . .
C11 C 0.7539(4) 0.5934(3) 0.6877(3) 0.162(3) Uani 1 1 d . . . . .
H11A H 0.781950 0.624654 0.679864 0.194 Uiso 1 1 calc R U . . .
C12 C 0.7352(4) 0.5566(2) 0.6412(3) 0.147(2) Uani 1 1 d . . . . .
H12A H 0.749394 0.564084 0.601607 0.177 Uiso 1 1 calc R U . . .
C13 C 0.6954(2) 0.50847(18) 0.65127(18) 0.1010(13) Uani 1 1 d . . . . .
C14 C 0.67278(19) 0.50040(16) 0.71054(16) 0.0848(10) Uani 1 1 d . . . . .
H14A H 0.645346 0.468567 0.718322 0.102 Uiso 1 1 calc R U . . .
C15 C 0.6801(2) 0.46292(18) 0.60343(17) 0.0980(12) Uani 1 1 d . . . . .
C16 C 0.6556(3) 0.4783(3) 0.5471(2) 0.142(2) Uani 1 1 d . . . . .
H16A H 0.646678 0.519084 0.537996 0.170 Uiso 1 1 calc R U . . .
C17 C 0.6443(4) 0.4328(3) 0.5043(2) 0.154(3) Uani 1 1 d . . . . .
H17A H 0.626452 0.443312 0.466949 0.185 Uiso 1 1 calc R U . . .
C18 C 0.6588(3) 0.3727(2) 0.5155(2) 0.1281(18) Uani 1 1 d . . . . .
H18A H 0.651576 0.342788 0.485831 0.154 Uiso 1 1 calc R U . . .
C19 C 0.6846(2) 0.35673(18) 0.57219(16) 0.0875(10) Uani 1 1 d . . . . .
C20 C 0.6937(2) 0.40165(17) 0.61457(16) 0.0864(10) Uani 1 1 d . . . . .
H20A H 0.709830 0.390879 0.652666 0.104 Uiso 1 1 calc R U . . .
C21 C 0.70649(17) 0.29380(17) 0.58277(15) 0.0771(9) Uani 1 1 d . . . . .
C22 C 0.70383(18) 0.24162(19) 0.54752(17) 0.0879(10) Uani 1 1 d . . . . .
H22A H 0.684181 0.237007 0.509854 0.105 Uiso 1 1 calc R U . . .
C23 C 0.73636(16) 0.19722(17) 0.57943(16) 0.0766(8) Uani 1 1 d . . . . .
C24 C 0.75293(18) 0.13391(18) 0.56537(18) 0.0868(10) Uani 1 1 d . . . . .
C25 C 0.7300(3) 0.1018(2) 0.5166(3) 0.1239(17) Uani 1 1 d . . . . .
H25A H 0.702878 0.120177 0.489121 0.149 Uiso 1 1 calc R U . . .
C26 C 0.7477(3) 0.0421(3) 0.5091(3) 0.151(2) Uani 1 1 d . . . . .
H26A H 0.731682 0.019168 0.476772 0.182 Uiso 1 1 calc R U . . .
C27 C 0.7884(3) 0.0161(3) 0.5484(3) 0.151(2) Uani 1 1 d . . . . .
H27A H 0.801091 -0.024359 0.543100 0.181 Uiso 1 1 calc R U . . .
C28 C 0.8104(2) 0.0506(2) 0.5959(3) 0.1149(15) Uani 1 1 d . . . . .
H28A H 0.837865 0.032686 0.623328 0.138 Uiso 1 1 calc R U . . .
Fe3 Fe 0.68722(2) 0.31278(2) 0.81278(2) 0.0687(2) Uani 1 3 d S T P . .
O1 O 0.61862(10) 0.36410(9) 0.77973(10) 0.0680(5) Uani 1 1 d . . . . .
O2 O 0.65654(10) 0.25313(9) 0.75066(10) 0.0708(5) Uani 1 1 d . . . . .
O3 O 0.4685(2) 0.3523(2) 0.6270(2) 0.176(2) Uani 1 1 d . . . . .
O4 O 0.5047(3) 0.2366(2) 0.6017(2) 0.192(3) Uani 1 1 d . . . . .
C29 C 0.58951(15) 0.33815(14) 0.73436(14) 0.0692(7) Uani 1 1 d . . . . .
C30 C 0.61039(15) 0.27389(14) 0.71893(14) 0.0706(7) Uani 1 1 d . . . . .
C31 C 0.5820(2) 0.24115(18) 0.67534(18) 0.0940(11) Uani 1 1 d . . . . .
H31A H 0.595109 0.201252 0.667456 0.113 Uiso 1 1 calc R U . . .
C32 C 0.5327(3) 0.2654(2) 0.6411(2) 0.1165(16) Uani 1 1 d . . . . .
C33 C 0.5115(2) 0.3317(2) 0.6559(2) 0.1090(14) Uani 1 1 d . . . . .
C34 C 0.54305(19) 0.36409(17) 0.70294(17) 0.0869(10) Uani 1 1 d . . . . .
H34A H 0.531315 0.404120 0.712255 0.104 Uiso 1 1 calc R U . . .
B1 B 0.6072(13) 0.1090(12) 0.3920(10) 0.132(3) Uani 0.3333 1 d D U P A -1
F1 F 0.6518(16) 0.0669(14) 0.3819(16) 0.181(9) Uani 0.3333 1 d D U P A -1
F2 F 0.5743(17) 0.0968(10) 0.4429(10) 0.210(7) Uani 0.3333 1 d D U P A -1
F3 F 0.6338(12) 0.1650(10) 0.4015(9) 0.186(7) Uani 0.3333 1 d D U P A -1
F4 F 0.5690(13) 0.1106(16) 0.3427(15) 0.175(8) Uani 0.3333 1 d D U P A -1

loop_
_atom_site_aniso_label
_atom_site_aniso_U_11
_atom_site_aniso_U_22
_atom_site_aniso_U_33
_atom_site_aniso_U_23
_atom_site_aniso_U_13
_atom_site_aniso_U_12
Fe1 0.0635(2) 0.0635(2) 0.0635(2) 0.00107(18) -0.00107(18) -0.00107(18)
Fe2 0.0655(2) 0.0655(2) 0.0655(2) 0.00209(19) -0.00209(19) -0.00209(19)
N1 0.0748(16) 0.0873(18) 0.0678(15) -0.0034(14) -0.0046(13) 0.0024(14)
N2 0.0774(16) 0.0643(14) 0.0660(15) 0.0005(12) 0.0004(12) -0.0019(12)
N3 0.0855(17) 0.0622(14) 0.0680(15) 0.0016(12) 0.0023(13) 0.0012(12)
N4 0.0973(19) 0.0656(15) 0.0590(14) 0.0030(11) -0.0019(13) -0.0011(14)
N5 0.0827(17) 0.0703(16) 0.0632(14) 0.0008(12) -0.0055(12) -0.0034(13)
N6 0.0916(19) 0.0733(17) 0.093(2) -0.0154(15) -0.0002(16) -0.0033(15)
C1 0.093(2) 0.118(3) 0.068(2) -0.013(2) -0.0063(18) -0.006(2)
C2 0.103(3) 0.173(5) 0.083(3) -0.041(3) -0.001(2) -0.025(3)
C3 0.128(4) 0.148(4) 0.105(3) -0.053(3) -0.015(3) -0.029(4)
C4 0.096(3) 0.119(3) 0.106(3) -0.029(3) -0.002(2) -0.028(2)
C5 0.074(2) 0.087(2) 0.078(2) -0.0101(17) -0.0069(16) -0.0061(17)
C6 0.0744(19) 0.0698(19) 0.082(2) -0.0075(16) 0.0005(16) -0.0045(15)
C7 0.087(2) 0.0688(19) 0.095(2) -0.0068(17) 0.0089(19) -0.0101(17)
C8 0.085(2) 0.0635(17) 0.083(2) 0.0055(15) 0.0083(17) 0.0067(15)
C9 0.104(2) 0.0603(17) 0.086(2) 0.0135(16) 0.0173(19) 0.0077(17)
C10 0.167(5) 0.089(3) 0.116(3) 0.002(3) 0.032(3) -0.032(3)
C11 0.251(8) 0.108(4) 0.126(4) 0.007(3) 0.065(5) -0.062(4)
C12 0.245(7) 0.094(3) 0.103(3) 0.023(3) 0.057(4) -0.027(4)
C13 0.149(4) 0.074(2) 0.080(2) 0.0230(18) 0.015(2) 0.015(2)
C14 0.110(3) 0.0666(18) 0.078(2) 0.0190(16) 0.0166(19) 0.0117(18)
C15 0.139(4) 0.086(2) 0.069(2) 0.0226(18) 0.012(2) 0.016(2)
C16 0.229(7) 0.109(3) 0.088(3) 0.033(3) -0.003(4) 0.055(4)
C17 0.241(7) 0.136(5) 0.085(3) 0.025(3) -0.042(4) 0.045(5)
C18 0.191(5) 0.115(3) 0.079(2) 0.009(2) -0.032(3) 0.030(4)
C19 0.109(3) 0.092(2) 0.0621(18) 0.0129(17) 0.0025(18) 0.010(2)
C20 0.113(3) 0.086(2) 0.0604(18) 0.0181(17) 0.0052(17) 0.014(2)
C21 0.085(2) 0.084(2) 0.0617(18) 0.0047(16) -0.0005(15) 0.0032(17)
C22 0.091(2) 0.102(3) 0.0707(19) -0.0064(19) -0.0129(18) 0.0046(19)
C23 0.079(2) 0.080(2) 0.0709(19) -0.0086(16) -0.0064(16) -0.0036(16)
C24 0.088(2) 0.084(2) 0.088(2) -0.0187(19) -0.0085(19) -0.0059(19)
C25 0.130(4) 0.107(3) 0.134(4) -0.042(3) -0.039(3) 0.006(3)
C26 0.164(5) 0.118(4) 0.173(6) -0.069(4) -0.042(5) 0.002(4)
C27 0.167(5) 0.093(3) 0.192(6) -0.055(4) -0.049(5) 0.023(3)
C28 0.130(4) 0.076(2) 0.139(4) -0.029(3) -0.022(3) 0.010(2)
Fe3 0.0687(2) 0.0687(2) 0.0687(2) 0.00063(19) -0.00063(19) -0.00063(19)
O1 0.0776(13) 0.0578(11) 0.0685(12) -0.0036(9) -0.0105(10) 0.0017(9)
O2 0.0701(12) 0.0616(11) 0.0809(13) -0.0029(10) -0.0136(11) 0.0020(9)
O3 0.208(4) 0.145(3) 0.175(4) -0.045(3) -0.122(4) 0.073(3)
O4 0.269(6) 0.145(3) 0.163(4) -0.058(3) -0.142(4) 0.059(4)
C29 0.0787(19) 0.0629(17) 0.0660(17) 0.0018(14) -0.0027(15) 0.0009(14)
C30 0.078(2) 0.0641(17) 0.0697(18) 0.0012(14) -0.0060(16) 0.0017(15)
C31 0.122(3) 0.074(2) 0.085(2) -0.0155(18) -0.027(2) 0.015(2)
C32 0.164(4) 0.096(3) 0.089(3) -0.020(2) -0.053(3) 0.021(3)
C33 0.134(4) 0.101(3) 0.092(3) -0.011(2) -0.042(3) 0.027(3)
C34 0.105(3) 0.075(2) 0.081(2) -0.0015(17) -0.021(2) 0.0171(19)
B1 0.136(15) 0.154(12) 0.105(10) -0.046(12) -0.023(7) 0.039(8)
F1 0.166(16) 0.197(15) 0.181(17) -0.042(14) -0.059(11) 0.086(13)
F2 0.217(16) 0.26(2) 0.157(11) 0.001(14) 0.022(11) 0.010(17)
F3 0.206(16) 0.167(10) 0.186(17) -0.036(11) -0.025(13) 0.004(9)
F4 0.160(14) 0.219(17) 0.146(10) -0.074(12) -0.057(9) 0.098(11)

loop_
_atom_type_symbol
_atom_type_description
_atom_type_scat_dispersion_real
_atom_type_scat_dispersion_imag
_atom_type_scat_source
C C 0.0034 0.0017 'XDisp Program in WinGX L.J. Farrugia, J.Appl.Cryst. 2012,45,849-854'
H H 0.0000 0.0000 'XDisp Program in WinGX L.J. Farrugia, J.Appl.Cryst. 2012,45,849-854'
B B 0.0017 0.0007 'XDisp Program in WinGX L.J. Farrugia, J.Appl.Cryst. 2012,45,849-854'
N N 0.0065 0.0035 'XDisp Program in WinGX L.J. Farrugia, J.Appl.Cryst. 2012,45,849-854'
O O 0.0115 0.0064 'XDisp Program in WinGX L.J. Farrugia, J.Appl.Cryst. 2012,45,849-854'
F F 0.0185 0.0109 'XDisp Program in WinGX L.J. Farrugia, J.Appl.Cryst. 2012,45,849-854'
Fe Fe 0.3511 0.8892 'XDisp Program in WinGX L.J. Farrugia, J.Appl.Cryst. 2012,45,849-854'

loop_
_geom_angle_atom_site_label_1
_geom_angle_atom_site_label_2
_geom_angle_atom_site_label_3
_geom_angle
_geom_angle_site_symmetry_1
_geom_angle_site_symmetry_3
_geom_angle_publ_flag
N2 Fe1 N2 96.76(10) . 10_646 ?
N2 Fe1 N2 96.76(10) . 7_665 ?
N2 Fe1 N2 96.76(10) 10_646 7_665 ?
N2 Fe1 N1 79.05(11) . . ?
N2 Fe1 N1 171.17(11) 10_646 . ?
N2 Fe1 N1 91.47(11) 7_665 . ?
N2 Fe1 N1 91.47(11) . 10_646 ?
N2 Fe1 N1 79.05(11) 10_646 10_646 ?
N2 Fe1 N1 171.17(11) 7_665 10_646 ?
N1 Fe1 N1 93.21(11) . 10_646 ?
N2 Fe1 N1 171.17(11) . 7_665 ?
N2 Fe1 N1 91.47(11) 10_646 7_665 ?
N2 Fe1 N1 79.05(11) 7_665 7_665 ?
N1 Fe1 N1 93.21(11) . 7_665 ?
N1 Fe1 N1 93.21(11) 10_646 7_665 ?
N5 Fe2 N5 97.87(10) . 10_646 ?
N5 Fe2 N5 97.87(10) . 7_665 ?
N5 Fe2 N5 97.87(10) 10_646 7_665 ?
N5 Fe2 N6 76.88(11) . . ?
N5 Fe2 N6 93.34(12) 10_646 . ?
N5 Fe2 N6 168.21(12) 7_665 . ?
N5 Fe2 N6 168.21(12) . 10_646 ?
N5 Fe2 N6 76.88(11) 10_646 10_646 ?
N5 Fe2 N6 93.34(12) 7_665 10_646 ?
N6 Fe2 N6 92.75(12) . 10_646 ?
N5 Fe2 N6 93.34(12) . 7_665 ?
N5 Fe2 N6 168.21(12) 10_646 7_665 ?
N5 Fe2 N6 76.88(11) 7_665 7_665 ?
N6 Fe2 N6 92.75(12) . 7_665 ?
N6 Fe2 N6 92.75(12) 10_646 7_665 ?
C1 N1 C5 117.9(3) . . ?
C1 N1 Fe1 127.2(3) . . ?
C5 N1 Fe1 114.8(2) . . ?
C6 N2 N3 105.9(3) . . ?
C6 N2 Fe1 116.4(2) . . ?
N3 N2 Fe1 136.2(2) . . ?
C8 N3 N2 110.8(3) . . ?
C8 N3 H3 131(3) . . ?
N2 N3 H3 118(3) . . ?
N5 N4 C21 111.4(3) . . ?
N5 N4 H4 119(3) . . ?
C21 N4 H4 130(3) . . ?
C23 N5 N4 105.8(3) . . ?
C23 N5 Fe2 115.3(2) . . ?
N4 N5 Fe2 135.0(2) . . ?
C24 N6 C28 117.7(3) . . ?
C24 N6 Fe2 115.2(2) . . ?
C28 N6 Fe2 126.9(3) . . ?
N1 C1 C2 123.0(4) . . ?
N1 C1 H1A 118.5 . . ?
C2 C1 H1A 118.5 . . ?
C3 C2 C1 118.9(4) . . ?
C3 C2 H2A 120.5 . . ?
C1 C2 H2A 120.5 . . ?
C2 C3 C4 119.7(4) . . ?
C2 C3 H3A 120.1 . . ?
C4 C3 H3A 120.1 . . ?
C3 C4 C5 118.2(4) . . ?
C3 C4 H4A 120.9 . . ?
C5 C4 H4A 120.9 . . ?
N1 C5 C4 122.1(4) . . ?
N1 C5 C6 114.1(3) . . ?
C4 C5 C6 123.8(4) . . ?
N2 C6 C7 111.0(3) . . ?
N2 C6 C5 115.1(3) . . ?
C7 C6 C5 133.9(3) . . ?
C6 C7 C8 105.9(3) . . ?
C6 C7 H7A 127.1 . . ?
C8 C7 H7A 127.1 . . ?
N3 C8 C7 106.5(3) . . ?
N3 C8 C9 123.2(3) . . ?
C7 C8 C9 130.3(3) . . ?
C14 C9 C10 119.5(4) . . ?
C14 C9 C8 121.7(3) . . ?
C10 C9 C8 118.8(4) . . ?
C11 C10 C9 119.0(5) . . ?
C11 C10 H10A 120.5 . . ?
C9 C10 H10A 120.5 . . ?
C12 C11 C10 120.9(5) . . ?
C12 C11 H11A 119.5 . . ?
C10 C11 H11A 119.5 . . ?
C11 C12 C13 121.4(5) . . ?
C11 C12 H12A 119.3 . . ?
C13 C12 H12A 119.3 . . ?
C12 C13 C14 117.8(4) . . ?
C12 C13 C15 122.8(4) . . ?
C14 C13 C15 119.3(4) . . ?
C9 C14 C13 121.3(4) . . ?
C9 C14 H14A 119.3 . . ?
C13 C14 H14A 119.3 . . ?
C16 C15 C20 118.2(4) . . ?
C16 C15 C13 123.5(4) . . ?
C20 C15 C13 118.3(3) . . ?
C15 C16 C17 119.6(4) . . ?
C15 C16 H16A 120.2 . . ?
C17 C16 H16A 120.2 . . ?
C18 C17 C16 121.6(4) . . ?
C18 C17 H17A 119.2 . . ?
C16 C17 H17A 119.2 . . ?
C17 C18 C19 119.1(5) . . ?
C17 C18 H18A 120.4 . . ?
C19 C18 H18A 120.4 . . ?
C20 C19 C18 118.6(4) . . ?
C20 C19 C21 121.2(3) . . ?
C18 C19 C21 120.0(4) . . ?
C19 C20 C15 122.8(3) . . ?
C19 C20 H20A 118.6 . . ?
C15 C20 H20A 118.6 . . ?
N4 C21 C22 106.3(3) . . ?
N4 C21 C19 121.4(3) . . ?
C22 C21 C19 132.1(3) . . ?
C21 C22 C23 106.0(3) . . ?
C21 C22 H22A 127.0 . . ?
C23 C22 H22A 127.0 . . ?
N5 C23 C22 110.5(3) . . ?
N5 C23 C24 116.4(3) . . ?
C22 C23 C24 132.9(3) . . ?
N6 C24 C25 122.3(4) . . ?
N6 C24 C23 113.9(3) . . ?
C25 C24 C23 123.8(4) . . ?
C26 C25 C24 118.5(5) . . ?
C26 C25 H25A 120.8 . . ?
C24 C25 H25A 120.8 . . ?
C27 C26 C25 120.4(5) . . ?
C27 C26 H26A 119.8 . . ?
C25 C26 H26A 119.8 . . ?
C26 C27 C28 118.5(5) . . ?
C26 C27 H27A 120.7 . . ?
C28 C27 H27A 120.7 . . ?
N6 C28 C27 122.5(5) . . ?
N6 C28 H28A 118.8 . . ?
C27 C28 H28A 118.8 . . ?
O2 Fe3 O2 90.21(9) . 7_665 ?
O2 Fe3 O2 90.21(9) . 10_646 ?
O2 Fe3 O2 90.21(9) 7_665 10_646 ?
O2 Fe3 O1 171.10(9) . 7_665 ?
O2 Fe3 O1 82.50(8) 7_665 7_665 ?
O2 Fe3 O1 94.89(9) 10_646 7_665 ?
O2 Fe3 O1 94.89(9) . 10_646 ?
O2 Fe3 O1 171.10(9) 7_665 10_646 ?
O2 Fe3 O1 82.50(8) 10_646 10_646 ?
O1 Fe3 O1 93.00(9) 7_665 10_646 ?
O2 Fe3 O1 82.50(8) . . ?
O2 Fe3 O1 94.89(9) 7_665 . ?
O2 Fe3 O1 171.10(9) 10_646 . ?
O1 Fe3 O1 93.00(9) 7_665 . ?
O1 Fe3 O1 93.01(9) 10_646 . ?
C29 O1 Fe3 113.21(19) . . ?
C30 O2 Fe3 113.18(19) . . ?
O1 C29 C34 124.7(3) . . ?
O1 C29 C30 115.1(3) . . ?
C34 C29 C30 120.2(3) . . ?
O2 C30 C31 123.3(3) . . ?
O2 C30 C29 115.9(3) . . ?
C31 C30 C29 120.8(3) . . ?
C30 C31 C32 121.9(3) . . ?
C30 C31 H31A 119.1 . . ?
C32 C31 H31A 119.1 . . ?
O4 C32 C31 124.0(4) . . ?
O4 C32 C33 118.2(4) . . ?
C31 C32 C33 117.7(3) . . ?
O3 C33 C34 124.3(4) . . ?
O3 C33 C32 117.8(4) . . ?
C34 C33 C32 117.9(4) . . ?
C29 C34 C33 121.5(3) . . ?
C29 C34 H34A 119.3 . . ?
C33 C34 H34A 119.3 . . ?
F2 B1 F1 113(2) . . ?
F2 B1 F4 109(2) . . ?
F1 B1 F4 109(2) . . ?
F2 B1 F3 106.1(16) . . ?
F1 B1 F3 109(2) . . ?
F4 B1 F3 111(2) . . ?

loop_
_geom_bond_atom_site_label_1
_geom_bond_atom_site_label_2
_geom_bond_distance
_geom_bond_site_symmetry_2
_geom_bond_publ_flag
Fe1 N2 1.997(3) . ?
Fe1 N2 1.997(3) 10_646 ?
Fe1 N2 1.997(3) 7_665 ?
Fe1 N1 2.049(3) . ?
Fe1 N1 2.049(3) 10_646 ?
Fe1 N1 2.049(3) 7_665 ?
Fe2 N5 2.063(3) . ?
Fe2 N5 2.063(3) 10_646 ?
Fe2 N5 2.063(3) 7_665 ?
Fe2 N6 2.110(3) . ?
Fe2 N6 2.110(3) 10_646 ?
Fe2 N6 2.110(3) 7_665 ?
N1 C1 1.330(5) . ?
N1 C5 1.343(5) . ?
N2 C6 1.327(4) . ?
N2 N3 1.353(4) . ?
N3 C8 1.353(4) . ?
N3 H3 0.96(5) . ?
N4 N5 1.346(4) . ?
N4 C21 1.352(5) . ?
N4 H4 0.88(3) . ?
N5 C23 1.328(4) . ?
N6 C24 1.342(5) . ?
N6 C28 1.346(5) . ?
C1 C2 1.371(6) . ?
C1 H1A 0.9300 . ?
C2 C3 1.352(7) . ?
C2 H2A 0.9300 . ?
C3 C4 1.381(7) . ?
C3 H3A 0.9300 . ?
C4 C5 1.382(5) . ?
C4 H4A 0.9300 . ?
C5 C6 1.463(5) . ?
C6 C7 1.373(5) . ?
C7 C8 1.379(5) . ?
C7 H7A 0.9300 . ?
C8 C9 1.468(5) . ?
C9 C14 1.372(5) . ?
C9 C10 1.385(6) . ?
C10 C11 1.381(7) . ?
C10 H10A 0.9300 . ?
C11 C12 1.353(8) . ?
C11 H11A 0.9300 . ?
C12 C13 1.376(7) . ?
C12 H12A 0.9300 . ?
C13 C14 1.392(5) . ?
C13 C15 1.476(6) . ?
C14 H14A 0.9300 . ?
C15 C16 1.377(6) . ?
C15 C20 1.387(5) . ?
C16 C17 1.382(8) . ?
C16 H16A 0.9300 . ?
C17 C18 1.367(7) . ?
C17 H17A 0.9300 . ?
C18 C19 1.399(6) . ?
C18 H18A 0.9300 . ?
C19 C20 1.358(5) . ?
C19 C21 1.468(5) . ?
C20 H20A 0.9300 . ?
C21 C22 1.371(5) . ?
C22 C23 1.384(5) . ?
C22 H22A 0.9300 . ?
C23 C24 1.457(5) . ?
C24 C25 1.366(6) . ?
C25 C26 1.364(8) . ?
C25 H25A 0.9300 . ?
C26 C27 1.357(9) . ?
C26 H26A 0.9300 . ?
C27 C28 1.364(7) . ?
C27 H27A 0.9300 . ?
C28 H28A 0.9300 . ?
Fe3 O2 1.989(2) . ?
Fe3 O2 1.989(2) 7_665 ?
Fe3 O2 1.989(2) 10_646 ?
Fe3 O1 1.998(2) 7_665 ?
Fe3 O1 1.998(2) 10_646 ?
Fe3 O1 1.998(2) . ?
O1 C29 1.302(4) . ?
O2 C30 1.300(4) . ?
O3 C33 1.213(5) . ?
O4 C32 1.224(5) . ?
C29 C34 1.345(5) . ?
C29 C30 1.508(4) . ?
C30 C31 1.338(5) . ?
C31 C32 1.408(6) . ?
C31 H31A 0.9300 . ?
C32 C33 1.550(6) . ?
C33 C34 1.420(6) . ?
C34 H34A 0.9300 . ?
B1 F2 1.345(14) . ?
B1 F1 1.353(15) . ?
B1 F4 1.357(15) . ?
B1 F3 1.366(15) . ?

loop_
_geom_hbond_atom_site_label_D
_geom_hbond_atom_site_label_H
_geom_hbond_atom_site_label_A
_geom_hbond_distance_DH
_geom_hbond_distance_HA
_geom_hbond_distance_DA
_geom_hbond_angle_DHA
_geom_hbond_site_symmetry_A
_geom_hbond_publ_flag
N3 H3 O1 0.96(5) 1.99(5) 2.906(3) 158(4) . yes
N4 H4 O2 0.88(3) 2.11(3) 2.973(3) 168(4) 7_665 yes
